data_2016394
loop_
_publ_author_name
'A. van der Lee'
'M. Beaurain'
'P. Armand'

_publ_section_title
;
 LiFe(MoO~4~)~2~, LiGa(MoO~4~)~2~ and Li~3~Ga(MoO~4~)~3~
;
_journal_coeditor_code IZ3035
_journal_issue 1
_journal_name_full 'Acta Crystallographica Section C'
_journal_page_first i1
_journal_page_last i4
_journal_paper_doi 10.1107/S0108270107061975
_journal_volume 64
_journal_year 2008
_chemical_formula_iupac 'Li3 Ga (Mo O4)3'
_chemical_formula_moiety 'Ga1 Li3 Mo3 O12'
_chemical_formula_sum 'Ga Li3 Mo3 O12'
_chemical_formula_weight 570.51
_chemical_name_systematic
;
trilithium gallium trimolybdate
;
_space_group_IT_number 62
_symmetry_cell_setting orthorhombic
_symmetry_space_group_name_Hall '-P 2ac 2n'
_symmetry_space_group_name_H-M 'P n m a'
_atom_sites_solution_primary direct
_cell_angle_alpha 90
_cell_angle_beta 90
_cell_angle_gamma 90
_cell_formula_units_Z 4
_cell_length_a 5.04022(13)
_cell_length_b 10.4054(3)
_cell_length_c 17.4541(5)
_cell_measurement_reflns_used 12240
_cell_measurement_temperature 293
_cell_measurement_theta_max 32.3350
_cell_measurement_theta_min 3.0369
_cell_volume 915.39(4)
_computing_cell_refinement 'CrysAlis RED (Oxford Diffraction, 2007)'
_computing_data_collection 'CrysAlis CCD (Oxford Diffraction, 2007)'
_computing_data_reduction 'CrysAlis RED (Oxford Diffraction, 2007)'
_computing_molecular_graphics
;
CAMERON (Watkin <i>et al.</i>,  1996) and DrawXtl (Finger <i>et al.</i>,
2007)
;
_computing_publication_material 'CRYSTALS (Betteridge <i>et al.</i>,  2003)'
_computing_structure_refinement 'CRYSTALS (Betteridge <i>et al.</i>,  2003)'
_computing_structure_solution 'SUPERFLIP (Palatinus & Chapuis, 2007)'
_diffrn_ambient_temperature 293
_diffrn_detector_area_resol_mean 8.4205
_diffrn_measured_fraction_theta_full 0.997
_diffrn_measured_fraction_theta_max 0.931
_diffrn_measurement_device 'Oxford Diffraction Xcalibur'
_diffrn_measurement_device_type 'Oxford Diffraction Xcalibur'
_diffrn_measurement_method \w
_diffrn_radiation_monochromator graphite
_diffrn_radiation_source 'Enhance (Mo) X-ray Source'
_diffrn_radiation_type 'Mo K\a'
_diffrn_radiation_wavelength 0.71073
_diffrn_reflns_av_R_equivalents 0.030
_diffrn_reflns_av_sigmaI/netI 0.0247
_diffrn_reflns_limit_h_max 7
_diffrn_reflns_limit_h_min -7
_diffrn_reflns_limit_k_max 15
_diffrn_reflns_limit_k_min -14
_diffrn_reflns_limit_l_max 23
_diffrn_reflns_limit_l_min -24
_diffrn_reflns_number 17688
_diffrn_reflns_theta_full 30.474
_diffrn_reflns_theta_max 32.419
_diffrn_reflns_theta_min 3.917
_diffrn_standards_decay_% 0
_diffrn_standards_interval_count '50 frames'
_diffrn_standards_number '2 frames'
_exptl_absorpt_coefficient_mu 6.997
_exptl_absorpt_correction_T_max 1.00000
_exptl_absorpt_correction_T_min 0.76810
_exptl_absorpt_correction_type multi-scan
_exptl_absorpt_process_details
;
[CrysAlis RED (Oxford Diffraction, 2007);
empirical absorption correction using spherical harmonics,
implemented in SCALE3 ABSPACK scaling algorithm]
;
_exptl_crystal_colour red-pink
_exptl_crystal_density_diffrn 4.139
_exptl_crystal_density_method 'not measured'
_exptl_crystal_description prism
_exptl_crystal_F_000 1048.266
_exptl_crystal_size_max 0.35
_exptl_crystal_size_mid 0.30
_exptl_crystal_size_min 0.25
_refine_diff_density_max 1.35
_refine_diff_density_min -3.02
_refine_ls_extinction_method None
_refine_ls_goodness_of_fit_ref 1.1353
_refine_ls_matrix_type full
_refine_ls_number_parameters 96
_refine_ls_number_reflns 1610
_refine_ls_number_restraints 2
_refine_ls_R_factor_all 0.0369
_refine_ls_R_factor_gt 0.0312
_refine_ls_shift/su_max 0.001557
_refine_ls_structure_factor_coef Fsqd
_refine_ls_weighting_details
;
Method = Modified Sheldrick, w = 1/[\s^2^(F^2^) + (0.05P)^2^ + 1.63P],
where P = [max(Fo^2^,0) + 2Fc^2^]/3
;
_refine_ls_weighting_scheme calc
_refine_ls_wR_factor_all 0.0850
_refine_ls_wR_factor_gt 0.0836
_refine_ls_wR_factor_ref 0.0850
_reflns_number_gt 1353
_reflns_number_total 1610
_reflns_threshold_expression I>2\s(I)
_cod_data_source_file iz3035.cif
_cod_data_source_block III
_cod_original_formula_sum 'Ga1 Li3 Mo3 O12'
_cod_database_code 2016394
_cod_database_fobs_code 2016394

loop_
_symmetry_equiv_pos_as_xyz
x,y,z
-x,-y,-z
-x+1/2,y+1/2,z+1/2
x+1/2,-y+1/2,-z+1/2
x,-y+1/2,z
-x,y+1/2,-z
-x+1/2,-y,z+1/2
x+1/2,y,-z+1/2

loop_
_atom_site_type_symbol
_atom_site_label
_atom_site_fract_x
_atom_site_fract_y
_atom_site_fract_z
_atom_site_U_iso_or_equiv
_atom_site_adp_type
_atom_site_occupancy
Mo Mo1 0.78007(12) 0.7500 0.55723(4) 0.0066 Uani 1.0000
Mo Mo2 0.77953(10) 0.47532(5) 0.84394(3) 0.0078 Uani 1.0000
Ga Ga3 0.24238(12) 0.92817(12) 0.47388(9) 0.0056 Uani 0.2909(17)
Li Li4 0.24238(12) 0.92817(12) 0.47388(9) 0.0056 Uani 0.7091(17)
Ga Ga5 1.10960(13) 0.7500 0.75024(10) 0.0120 Uani 0.421(3)
Li Li6 1.10960(13) 0.7500 0.75024(10) 0.0120 Uani 0.579(3)
Li Li7 0.74424(18) 0.2500 0.69454(18) 0.0171 Uani 1.0000
O O8 0.86190(18) 0.7500 0.65560(17) 0.0143 Uani 1.0000
O O9 1.05797(18) 0.7500 0.49290(17) 0.0155 Uani 1.0000
O O10 0.57942(18) 0.88452(17) 0.53714(16) 0.0145 Uani 1.0000
O O11 0.58087(18) 0.37806(17) 0.78722(16) 0.0173 Uani 1.0000
O O12 0.85878(18) 0.61997(17) 0.79391(16) 0.0138 Uani 1.0000
O O13 0.58027(18) 0.51281(17) 0.92573(16) 0.0142 Uani 1.0000
O O14 1.06124(18) 0.38821(17) 0.87424(16) 0.0158 Uani 1.0000

loop_
_atom_site_aniso_label
_atom_site_aniso_U_11
_atom_site_aniso_U_22
_atom_site_aniso_U_33
_atom_site_aniso_U_12
_atom_site_aniso_U_13
_atom_site_aniso_U_23
Mo1 0.00644(12) 0.00787(16) 0.00563(16) 0.0000 -0.00007(15) 0.0000
Mo2 0.00745(11) 0.00772(15) 0.00818(15) -0.00062(13) 0.00064(13) 0.00190(13)
Ga3 0.00419(9) 0.00752(13) 0.00508(13) -0.00015(13) 0.00030(13) 0.00112(13)
Li4 0.00419(9) 0.00752(13) 0.00508(13) 0.00013(13) 0.00030(13) -0.00113(13)
Ga5 0.02661(9) 0.00408(13) 0.00537(13) 0.0000 0.00453(13) 0.0000
Li6 0.02661(9) 0.00408(13) 0.00537(13) 0.0000 0.00453(13) 0.0000
Li7 0.00965(13) 0.01213(18) 0.02948(18) 0.0000 -0.00329(18) 0.0000
O8 0.01759(13) 0.01642(18) 0.00883(18) 0.0000 -0.00166(18) 0.0000
O9 0.01136(13) 0.02193(18) 0.01315(18) 0.0000 0.00162(18) 0.0000
O10 0.01402(13) 0.01610(18) 0.01336(18) 0.00151(18) -0.00269(18) 0.00076(18)
O11 0.01445(13) 0.01998(18) 0.01753(18) -0.00543(18) -0.00075(18) -0.00498(18)
O12 0.01934(13) 0.01011(18) 0.01209(18) 0.00097(18) 0.00020(18) 0.00238(18)
O13 0.01354(13) 0.01809(18) 0.01101(18) -0.00023(18) -0.00006(18) 0.00092(18)
O14 0.01706(13) 0.01388(18) 0.01649(18) 0.00381(18) 0.00332(18) 0.00143(18)

loop_
_atom_type_symbol
_atom_type_scat_dispersion_real
_atom_type_scat_dispersion_imag
_atom_type_scat_source
Ga 0.2307 1.6083 'International Tables Vol C 4.2.6.8 and 6.1.1.4'
Li -0.0003 0.0001 'International Tables Vol C 4.2.6.8 and 6.1.1.4'
Mo -1.6832 0.6857 'International Tables Vol C 4.2.6.8 and 6.1.1.4'
O 0.0106 0.0060 'International Tables Vol C 4.2.6.8 and 6.1.1.4'

loop_
_geom_angle_atom_site_label_1
_geom_angle_atom_site_label_2
_geom_angle_atom_site_label_3
_geom_angle_site_symmetry_1
_geom_angle_site_symmetry_3
_geom_angle
_geom_angle_publ_flag
Ga3 Mo1 Ga3 1_655 5_665 68.03(4) no
Ga3 Mo1 O10 1_655 5_565 139.51(9) no
Ga3 Mo1 O10 5_665 5_565 82.64(6) no
Ga3 Mo1 O8 1_655 . 105.22(4) no
Ga3 Mo1 O8 5_665 . 105.22(4) no
O10 Mo1 O8 5_565 . 109.12(9) no
Ga3 Mo1 O9 1_655 . 34.60(3) no
Ga3 Mo1 O9 5_665 . 34.60(3) no
O10 Mo1 O9 5_565 . 108.86(9) no
O8 Mo1 O9 . . 115.21(9) no
Ga3 Mo1 O10 1_655 . 82.64(6) no
Ga3 Mo1 O10 5_665 . 139.51(9) no
O10 Mo1 O10 5_565 . 105.19(10) no
O8 Mo1 O10 . . 109.12(9) no
O9 Mo1 O10 . . 108.86(9) no
Ga3 Mo2 Ga5 3_645 4_466 129.15(3) no
Ga3 Mo2 O11 3_645 . 135.84(7) no
Ga5 Mo2 O11 4_466 . 93.95(7) no
Ga3 Mo2 O12 3_645 . 107.10(6) no
Ga5 Mo2 O12 4_466 . 27.49(4) no
O11 Mo2 O12 . . 109.99(11) no
Ga3 Mo2 O13 3_645 . 83.99(6) no
Ga5 Mo2 O13 4_466 . 93.50(7) no
O11 Mo2 O13 . . 105.00(9) no
O12 Mo2 O13 . . 109.40(9) no
Ga3 Mo2 O14 3_645 . 30.95(8) no
Ga5 Mo2 O14 4_466 . 141.03(6) no
O11 Mo2 O14 . . 109.62(9) no
O12 Mo2 O14 . . 113.54(7) no
O13 Mo2 O14 . . 108.93(11) no
O9 Ga3 O14 5_465 3_654 99.74(10) no
O9 Ga3 O13 5_465 3_554 95.38(7) no
O14 Ga3 O13 3_654 3_554 97.11(11) no
O9 Ga3 O13 5_465 4_466 87.28(10) no
O14 Ga3 O13 3_654 4_466 172.60(8) no
O13 Ga3 O13 3_554 4_466 84.47(11) no
O9 Ga3 O10 5_465 2_676 175.61(13) no
O14 Ga3 O10 3_654 2_676 84.62(9) no
O13 Ga3 O10 3_554 2_676 84.53(8) no
O13 Ga3 O10 4_466 2_676 88.35(10) no
O9 Ga3 Ga3 5_465 2_576 91.79(5) no
O14 Ga3 Ga3 3_654 2_576 138.84(10) no
O13 Ga3 Ga3 3_554 2_576 42.20(8) no
O13 Ga3 Ga3 4_466 2_576 42.27(6) no
O10 Ga3 Ga3 2_676 2_576 85.19(7) no
O9 Ga3 Mo1 5_465 5_465 29.03(6) no
O14 Ga3 Mo1 3_654 5_465 126.89(7) no
O13 Ga3 Mo1 3_554 5_465 82.03(6) no
O13 Ga3 Mo1 4_466 5_465 60.46(5) no
O10 Ga3 Mo1 2_676 5_465 146.96(8) no
O9 Ga3 Mo2 5_465 3_654 123.74(8) no
O14 Ga3 Mo2 3_654 3_654 26.38(5) no
O13 Ga3 Mo2 3_554 3_654 103.45(8) no
O13 Ga3 Mo2 4_466 3_654 146.24(6) no
O10 Ga3 Mo2 2_676 3_654 60.43(6) no
O9 Ga3 Ga3 5_465 2_676 137.92(9) no
O14 Ga3 Ga3 3_654 2_676 86.75(6) no
O13 Ga3 Ga3 3_554 2_676 125.26(9) no
O13 Ga3 Ga3 4_466 2_676 86.45(8) no
O10 Ga3 Ga3 2_676 2_676 41.29(5) no
O9 Ga3 O10 5_465 . 94.87(9) no
O14 Ga3 O10 3_654 . 90.67(9) no
O13 Ga3 O10 3_554 . 165.89(11) no
O13 Ga3 O10 4_466 . 86.36(10) no
O10 Ga3 O10 2_676 . 84.51(9) no
Ga3 Ga3 Mo1 2_576 5_465 64.76(4) no
Ga3 Ga3 Mo2 2_576 3_654 135.91(7) no
Mo1 Ga3 Mo2 5_465 3_654 152.39(5) no
Ga3 Ga3 Ga3 2_576 2_676 110.39(8) no
Mo1 Ga3 Ga3 5_465 2_676 136.23(8) no
Mo2 Ga3 Ga3 3_654 2_676 61.97(4) no
Ga3 Ga3 O10 2_576 . 127.77(11) no
Mo1 Ga3 O10 5_465 . 102.67(8) no
Mo2 Ga3 O10 3_654 . 78.65(7) no
Ga3 Ga3 O10 2_676 . 43.22(5) no
O8 Ga5 O12 4_566 5_565 94.89(10) no
O8 Ga5 O12 4_566 8_556 85.44(8) no
O12 Ga5 O12 5_565 8_556 179.67(9) no
O8 Ga5 O12 4_566 4_566 85.44(8) no
O12 Ga5 O12 5_565 4_566 94.93(9) no
O12 Ga5 O12 8_556 4_566 85.12(11) no
O8 Ga5 Ga5 4_566 4_466 127.92(12) no
O12 Ga5 Ga5 5_565 4_466 50.94(5) no
O12 Ga5 Ga5 8_556 4_466 128.80(7) no
O12 Ga5 Ga5 4_566 4_466 128.80(7) no
O8 Ga5 Ga5 4_566 4_566 52.46(7) no
O12 Ga5 Ga5 5_565 4_566 129.24(7) no
O12 Ga5 Ga5 8_556 4_566 51.02(5) no
O12 Ga5 Ga5 4_566 4_566 51.02(5) no
Ga5 Ga5 Ga5 4_466 4_566 179.62(16) no
O8 Ga5 Mo2 4_566 4_566 103.17(3) no
O12 Ga5 Mo2 5_565 4_566 77.03(6) no
O12 Ga5 Mo2 8_556 4_566 102.93(8) no
O12 Ga5 Mo2 4_566 4_566 24.33(4) no
Ga5 Ga5 Mo2 4_466 4_566 104.47(4) no
O8 Ga5 Mo2 4_566 8_556 103.17(3) no
O12 Ga5 Mo2 5_565 8_556 155.41(5) no
O12 Ga5 Mo2 8_556 8_556 24.33(4) no
O12 Ga5 Mo2 4_566 8_556 102.93(8) no
Ga5 Ga5 Mo2 4_466 8_556 104.47(4) no
O8 Ga5 O8 4_566 . 179.35(8) no
O12 Ga5 O8 5_565 . 85.58(8) no
O12 Ga5 O8 8_556 . 94.09(10) no
O12 Ga5 O8 4_566 . 94.09(10) no
Ga5 Ga5 O8 4_466 . 52.73(7) no
O8 Ga5 O12 4_566 . 94.89(10) no
O12 Ga5 O12 5_565 . 85.01(11) no
O12 Ga5 O12 8_556 . 94.93(9) no
O12 Ga5 O12 4_566 . 179.67(9) no
Ga5 Ga5 O12 4_466 . 50.94(5) no
Ga5 Ga5 Mo2 4_566 4_566 75.34(4) no
Ga5 Ga5 Mo2 4_566 8_556 75.34(4) no
Mo2 Ga5 Mo2 4_566 8_556 114.07(5) no
Ga5 Ga5 O8 4_566 . 126.89(12) no
Mo2 Ga5 O8 4_566 . 76.50(4) no
Mo2 Ga5 O8 8_556 . 76.50(4) no
Ga5 Ga5 O12 4_566 . 129.24(7) no
Mo2 Ga5 O12 4_566 . 155.41(5) no
Mo2 Ga5 O12 8_556 . 77.03(6) no
O8 Ga5 O12 . . 85.58(8) no
Ga5 O8 Ga5 8_456 . 74.81(10) no
Ga5 O8 Mo1 8_456 . 128.76(7) no
Ga5 O8 Mo1 . . 156.43(9) no
Ga3 O9 Ga3 1_655 5_665 123.94(8) no
Ga3 O9 Mo1 1_655 . 116.37(7) no
Ga3 O9 Mo1 5_665 . 116.37(7) no
Ga3 O10 Ga3 . 2_676 95.49(9) no
Ga3 O10 Mo1 . . 138.52(12) no
Ga3 O10 Mo1 2_676 . 119.81(6) no
Ga5 O12 Ga5 . 8_456 78.04(7) no
Ga5 O12 Mo2 . . 153.77(8) no
Ga5 O12 Mo2 8_456 . 128.18(6) no
Ga3 O13 Ga3 3_545 4_566 95.53(11) no
Ga3 O13 Mo2 3_545 . 133.25(12) no
Ga3 O13 Mo2 4_566 . 121.96(6) no
Ga3 O14 Mo2 3_645 . 122.68(12) no
O9 Li4 O10 1_455 5_565 94.88(9) no
O9 Li4 O10 1_455 6_646 175.61(13) no
O10 Li4 O10 5_565 6_646 84.51(9) no
O9 Li4 O13 1_455 7_564 95.38(7) no
O10 Li4 O13 5_565 7_564 165.88(11) no
O10 Li4 O13 6_646 7_564 84.52(8) no
O9 Li4 O13 1_455 8_456 87.28(10) no
O10 Li4 O13 5_565 8_456 86.35(10) no
O10 Li4 O13 6_646 8_456 88.35(10) no
O13 Li4 O13 7_564 8_456 84.47(11) no
O9 Li4 O14 1_455 7_664 99.74(10) no
O10 Li4 O14 5_565 7_664 90.68(9) no
O10 Li4 O14 6_646 7_664 84.61(9) no
O13 Li4 O14 7_564 7_664 97.11(11) no
O13 Li4 O14 8_456 7_664 172.59(8) no
Ga5 Li6 Ga5 4_466 4_566 179.62(16) no
Ga5 Li6 Li6 4_566 4_466 179.62(16) no
Ga5 Li6 Li6 4_466 4_566 179.62(16) no
Li6 Li6 Li6 4_466 4_566 179.62(16) no
Ga5 Li6 O8 4_466 . 52.73(7) no
Ga5 Li6 O8 4_566 . 126.89(12) no
Li6 Li6 O8 4_466 . 52.73(7) no
Li6 Li6 O8 4_566 . 126.89(12) no
Ga5 Li6 O8 4_466 4_566 127.92(12) no
Ga5 Li6 O8 4_566 4_566 52.46(7) no
Li6 Li6 O8 4_466 4_566 127.92(12) no
Li6 Li6 O8 4_566 4_566 52.46(7) no
O8 Li6 O8 . 4_566 179.35(8) no
Ga5 Li6 O12 4_466 . 50.94(5) no
Ga5 Li6 O12 4_566 . 129.24(7) no
Li6 Li6 O12 4_466 . 50.94(5) no
Li6 Li6 O12 4_566 . 129.24(7) no
O8 Li6 O12 . . 85.58(8) no
Ga5 Li6 O12 4_466 4_566 128.80(7) no
Ga5 Li6 O12 4_566 4_566 51.02(5) no
Li6 Li6 O12 4_466 4_566 128.80(7) no
Li6 Li6 O12 4_566 4_566 51.02(5) no
O8 Li6 O12 . 4_566 94.09(10) no
Ga5 Li6 O12 4_466 5_565 50.94(5) no
Ga5 Li6 O12 4_566 5_565 129.24(7) no
Li6 Li6 O12 4_466 5_565 50.94(5) no
Li6 Li6 O12 4_566 5_565 129.24(7) no
O8 Li6 O12 . 5_565 85.58(8) no
Ga5 Li6 O12 4_466 8_556 128.80(7) no
Ga5 Li6 O12 4_566 8_556 51.02(5) no
Li6 Li6 O12 4_466 8_556 128.80(7) no
Li6 Li6 O12 4_566 8_556 51.02(5) no
O8 Li6 O12 . 8_556 94.09(10) no
O8 Li6 O12 4_566 . 94.89(10) no
O8 Li6 O12 4_566 4_566 85.44(8) no
O12 Li6 O12 . 4_566 179.67(9) no
O8 Li6 O12 4_566 5_565 94.89(10) no
O12 Li6 O12 . 5_565 85.01(11) no
O12 Li6 O12 4_566 5_565 94.93(9) no
O8 Li6 O12 4_566 8_556 85.44(8) no
O12 Li6 O12 . 8_556 94.93(9) no
O12 Li6 O12 4_566 8_556 85.12(11) no
O12 Li6 O12 5_565 8_556 179.67(9) no
O11 Li7 O11 . 4_556 122.77(14) no
O11 Li7 O11 . 5_555 72.57(14) no
O11 Li7 O11 4_556 5_555 79.51(9) no
O11 Li7 O11 . 8_556 79.51(9) no
O11 Li7 O11 4_556 8_556 75.33(9) no
O11 Li7 O11 5_555 8_556 122.77(14) no
O11 Li7 O14 . 4_456 131.23(7) no
O11 Li7 O14 4_556 4_456 90.39(7) no
O11 Li7 O14 5_555 4_456 81.02(9) no
O11 Li7 O14 8_556 4_456 148.04(15) no
O11 Li7 O14 . 8_456 81.02(9) no
O11 Li7 O14 4_556 8_456 148.04(15) no
O11 Li7 O14 5_555 8_456 131.23(7) no
O11 Li7 O14 8_556 8_456 90.39(7) no
O14 Li7 O14 4_456 8_456 87.06(15) no

loop_
_geom_bond_atom_site_label_1
_geom_bond_atom_site_label_2
_geom_bond_site_symmetry_2
_geom_bond_distance
_geom_bond_publ_flag
Mo1 Ga3 1_655 3.3141(12) no
Mo1 Ga3 5_665 3.3141(12) no
Mo1 O8 . 1.766(3) yes
Mo1 O9 . 1.795(2) yes
Mo1 O10 . 1.7621(17) yes
Mo1 O10 5_565 1.7621(17) yes
Mo2 Ga3 3_645 3.3453(13) no
Mo2 Ga5 4_466 3.4066(10) no
Mo2 O11 . 1.734(2) yes
Mo2 O12 . 1.785(2) yes
Mo2 O13 . 1.788(2) yes
Mo2 O14 . 1.7656(15) yes
Ga3 O9 5_465 2.1003(13) yes
Ga3 O14 3_654 2.044(3) yes
Ga3 O13 3_554 2.0314(18) yes
Ga3 O13 4_466 2.029(3) yes
Ga3 O10 2_676 2.155(2) yes
Ga3 Ga3 2_576 3.0059(19) no
Ga3 Ga3 2_676 3.1320(18) no
Ga3 O10 . 2.076(2) yes
Ga5 O8 4_566 2.078(3) yes
Ga5 O12 5_565 2.0025(18) yes
Ga5 O12 8_556 2.0004(19) yes
Ga5 O12 4_566 2.0004(19) yes
Ga5 Ga5 4_466 2.52012(7) no
Ga5 Ga5 4_566 2.52012(7) no
Ga5 O8 . 2.071(3) yes
Ga5 O12 . 2.0025(18) yes
Li4 O9 1_455 2.1002(13) no
Li4 O10 5_565 2.076(2) no
Li4 O10 6_646 2.155(2) no
Li4 O13 7_564 2.0315(18) no
Li4 O13 8_456 2.029(3) no
Li4 O14 7_664 2.044(3) no
Li6 Ga5 4_466 2.52012(7) no
Li6 Ga5 4_566 2.52012(7) no
Li6 Li6 4_466 2.52012(7) no
Li6 Li6 4_566 2.52012(7) no
Li6 O8 . 2.071(3) no
Li6 O8 4_566 2.078(3) no
Li6 O12 . 2.0025(18) no
Li6 O12 4_566 2.0004(19) no
Li6 O12 5_565 2.0025(18) no
Li6 O12 8_556 2.0004(19) no
Li7 O11 . 2.252(3) yes
Li7 O11 4_556 2.1808(16) yes
Li7 O11 5_555 2.252(3) yes
Li7 O11 8_556 2.1808(16) yes
Li7 O14 4_456 2.088(3) yes
Li7 O14 8_456 2.088(3) yes
